data_2102618
loop_
_publ_author_name
'G\"orbitz, Carl Henrik'

_publ_section_title
;
 A crystallographic titration of the dipeptide
 <small>L</small>-isoleucyl-<small>L</small>-isoleucine
;
_journal_issue 5
_journal_name_full 'Acta Crystallographica Section B'
_journal_page_first 569
_journal_page_last 577
_journal_paper_doi 10.1107/S0108768104014569
_journal_volume 60
_journal_year 2004
_chemical_formula_sum 'C12 H27 N3 O3'
_chemical_formula_weight 261.37
_chemical_name_systematic
;
  Ammonium L-Leucyl-L-Leucinate
;
_space_group_IT_number 1
_symmetry_cell_setting triclinic
_symmetry_space_group_name_Hall 'P 1'
_symmetry_space_group_name_H-M 'P 1'
_atom_sites_solution_hydrogens geom
_atom_sites_solution_primary direct
_atom_sites_solution_secondary difmap
_audit_creation_method SHELXL-97
_cell_angle_alpha 81.580(3)
_cell_angle_beta 80.484(3)
_cell_angle_gamma 88.350(3)
_cell_formula_units_Z 2
_cell_length_a 6.7765(15)
_cell_length_b 9.718(2)
_cell_length_c 11.882(3)
_cell_measurement_reflns_used 2001
_cell_measurement_temperature 105(2)
_cell_measurement_theta_max 26.37
_cell_measurement_theta_min 2.12
_cell_volume 763.4(3)
_computing_cell_refinement 'SAINT (Bruker, 2001)'
_computing_data_collection 'SMART (Bruker, 1998)'
_computing_data_reduction 'SAINT (Bruker, 2001)'
_computing_molecular_graphics 'SHELXTL (Bruker, 2000)'
_computing_publication_material 'SHELXTL (Bruker, 2000)'
_computing_structure_refinement 'SHELXTL (Bruker, 2000)'
_computing_structure_solution 'SHELXTL (Bruker, 2000)'
_diffrn_ambient_temperature 105(2)
_diffrn_detector_area_resol_mean 8.3
_diffrn_measured_fraction_theta_full 0.979
_diffrn_measured_fraction_theta_max 0.979
_diffrn_measurement_device_type 'Siemens SMART CCD diffractometer'
_diffrn_measurement_method 'Sets of exposures each taken over 0.3\% \w rotation'
_diffrn_radiation_monochromator graphite
_diffrn_radiation_source 'fine-focus sealed tube'
_diffrn_radiation_type MoK\a
_diffrn_radiation_wavelength 0.71073
_diffrn_reflns_av_R_equivalents 0.0446
_diffrn_reflns_av_sigmaI/netI 0.0761
_diffrn_reflns_limit_h_max 8
_diffrn_reflns_limit_h_min -8
_diffrn_reflns_limit_k_max 12
_diffrn_reflns_limit_k_min -11
_diffrn_reflns_limit_l_max 14
_diffrn_reflns_limit_l_min -14
_diffrn_reflns_number 6449
_diffrn_reflns_theta_full 26.37
_diffrn_reflns_theta_max 26.37
_diffrn_reflns_theta_min 2.12
_diffrn_standards_decay_% 0
_exptl_absorpt_coefficient_mu 0.082
_exptl_absorpt_correction_T_max 0.982
_exptl_absorpt_correction_T_min 0.779
_exptl_absorpt_correction_type empirical
_exptl_absorpt_process_details 'SADABS (Sheldrick, 1996)'
_exptl_crystal_colour Colourless
_exptl_crystal_density_diffrn 1.137
_exptl_crystal_density_meas ?
_exptl_crystal_density_method .
_exptl_crystal_description Block
_exptl_crystal_F_000 288
_exptl_crystal_size_max 0.55
_exptl_crystal_size_mid 0.24
_exptl_crystal_size_min 0.22
_refine_diff_density_max 0.319
_refine_diff_density_min -0.234
_refine_ls_abs_structure_details 'Flack H D (1983), Acta Cryst. A39, 876-881'
_refine_ls_abs_structure_Flack -0.7(14)
_refine_ls_extinction_method none
_refine_ls_goodness_of_fit_ref 0.983
_refine_ls_hydrogen_treatment mixed
_refine_ls_matrix_type full
_refine_ls_number_parameters 395
_refine_ls_number_reflns 3063
_refine_ls_number_restraints 11
_refine_ls_restrained_S_all 0.983
_refine_ls_R_factor_all 0.0830
_refine_ls_R_factor_gt 0.0443
_refine_ls_shift/su_max 0.005
_refine_ls_shift/su_mean 0.000
_refine_ls_structure_factor_coef Fsqd
_refine_ls_weighting_details 'calc w=1/[\s^2^(Fo^2^)+(0.0564P)^2^] where P=(Fo^2^+2Fc^2^)/3'
_refine_ls_weighting_scheme calc
_refine_ls_wR_factor_gt 0.0928
_refine_ls_wR_factor_ref 0.1080
_reflns_number_gt 2165
_reflns_number_total 3063
_reflns_threshold_expression >2sigma(I)
_cod_data_source_file de5006.cif
_cod_data_source_block IIa
_cod_depositor_comments
;
The following automatic conversions were performed:
'_symmetry_cell_setting' value 'Triclinic' changed to 'triclinic'
according to '/home/saulius/struct/CIF-dictionaries/cif_core.dic'
dictionary named 'cif_core.dic' version 2.4.1 from 2010-06-29.

Automatic conversion script
Id: cif_fix_enum 1527 2010-12-29 10:47:43Z saulius 

The following automatic conversions were performed:

'_symmetry_cell_setting' value 'Triclinic' changed to 'triclinic'
according to /home/saulius/struct/CIF-dictionaries/cif_core.dic
dictionary named 'cif_core.dic' version 2.4.1 from 2010-06-29.

Automatic conversion script
Id: cif_fix_values 1715 2011-07-08 13:25:40Z adriana 
;
_cod_database_code 2102618

loop_
_symmetry_equiv_pos_as_xyz
'x, y, z'

loop_
_atom_site_label
_atom_site_fract_x
_atom_site_fract_y
_atom_site_fract_z
_atom_site_U_iso_or_equiv
_atom_site_adp_type
_atom_site_calc_flag
_atom_site_refinement_flags
_atom_site_occupancy
_atom_site_type_symbol
O1A 0.5836(4) 0.3982(3) 0.6181(2) 0.0269(6) Uani d . 1 O
O2A 0.7905(4) 0.8472(3) 0.6621(2) 0.0277(6) Uani d . 1 O
O3A 0.5084(4) 0.9027(3) 0.5900(2) 0.0288(7) Uani d . 1 O
N1A 1.0889(5) 0.4805(4) 0.6284(3) 0.0269(8) Uani d . 1 N
H1A 1.103(7) 0.531(5) 0.555(4) 0.040 Uiso d . 1 H
H2A 1.206(7) 0.443(5) 0.639(4) 0.040 Uiso d . 1 H
N2A 0.7137(5) 0.5758(3) 0.6874(3) 0.0233(7) Uani d . 1 N
H4A 0.824(7) 0.613(4) 0.691(3) 0.028 Uiso d . 1 H
C1A 0.9288(5) 0.3754(4) 0.6519(3) 0.0228(9) Uani d . 1 C
H11A 0.9511(10) 0.310(3) 0.585(3) 0.027 Uiso calc R 1 H
C2A 0.9368(6) 0.2845(4) 0.7702(4) 0.0311(10) Uani d . 1 C
H21A 0.9466(8) 0.344(3) 0.824(3) 0.037 Uiso calc R 1 H
C3A 0.7488(7) 0.1952(5) 0.8139(4) 0.0394(11) Uani d . 1 C
H31A 0.627(4) 0.2567(18) 0.817(2) 0.059 Uiso calc R 1 H
H32A 0.756(2) 0.145(3) 0.893(2) 0.059 Uiso calc R 1 H
H33A 0.740(2) 0.126(3) 0.760(2) 0.059 Uiso calc R 1 H
C4A 1.1300(7) 0.1904(6) 0.7605(5) 0.0564(15) Uani d . 1 C
H41A 1.1137(8) 0.117(3) 0.708(2) 0.068 Uiso calc R 1 H
H42A 1.251(5) 0.252(2) 0.7209(16) 0.068 Uiso calc R 1 H
C5A 1.1752(9) 0.1163(6) 0.8742(5) 0.0603(15) Uani d . 1 C
H51A 1.322(5) 0.048(3) 0.8579(7) 0.090 Uiso calc R 1 H
H52A 1.040(4) 0.043(3) 0.920(2) 0.090 Uiso calc R 1 H
H53A 1.200(5) 0.199(2) 0.934(2) 0.090 Uiso calc R 1 H
C6A 0.7265(5) 0.4512(4) 0.6511(3) 0.0228(9) Uani d . 1 C
C7A 0.5416(6) 0.6692(4) 0.6856(3) 0.0229(9) Uani d . 1 C
H71A 0.467(3) 0.6445(12) 0.632(2) 0.027 Uiso calc R 1 H
C8A 0.4034(5) 0.6575(4) 0.8042(3) 0.0230(9) Uani d . 1 C
H81A 0.3587(17) 0.552(4) 0.8273(9) 0.028 Uiso calc R 1 H
C9A 0.5161(6) 0.6937(5) 0.8987(4) 0.0339(10) Uani d . 1 C
H91A 0.426(3) 0.678(3) 0.975(2) 0.051 Uiso calc R 1 H
H92A 0.557(4) 0.794(3) 0.8809(13) 0.051 Uiso calc R 1 H
H93A 0.638(4) 0.633(2) 0.9013(16) 0.051 Uiso calc R 1 H
C10A 0.2133(6) 0.7451(4) 0.7979(4) 0.0269(9) Uani d . 1 C
H12A 0.2515(12) 0.846(3) 0.7797(7) 0.032 Uiso calc R 1 H
H13A 0.150(2) 0.7214(8) 0.733(2) 0.032 Uiso calc R 1 H
C11A 0.0593(7) 0.7251(5) 0.9080(4) 0.0405(12) Uani d . 1 C
H14A -0.060(4) 0.782(3) 0.8962(10) 0.061 Uiso calc R 1 H
H15A 0.117(2) 0.754(3) 0.971(2) 0.061 Uiso calc R 1 H
H16A 0.022(4) 0.627(3) 0.9273(16) 0.061 Uiso calc R 1 H
C12A 0.6197(5) 0.8182(4) 0.6423(3) 0.0219(9) Uani d . 1 C
O1B 0.1411(4) 0.6810(3) 0.3736(2) 0.0256(6) Uani d . 1 O
O2B 0.3897(4) 0.2238(3) 0.3336(2) 0.0257(6) Uani d . 1 O
O3B 0.0690(4) 0.1764(3) 0.4097(2) 0.0254(6) Uani d . 1 O
N1B 0.6565(5) 0.5926(3) 0.3610(3) 0.0256(8) Uani d . 1 N
H1B 0.620(7) 0.560(5) 0.439(4) 0.038 Uiso d . 1 H
H2B 0.759(7) 0.642(5) 0.356(4) 0.038 Uiso d . 1 H
N2B 0.3177(5) 0.4984(3) 0.3075(3) 0.0246(8) Uani d . 1 N
H4B 0.422(7) 0.476(5) 0.296(4) 0.029 Uiso d . 1 H
C1B 0.5046(5) 0.6980(4) 0.3318(3) 0.0216(9) Uani d . 1 C
H11B 0.4888(8) 0.768(3) 0.390(2) 0.026 Uiso calc R 1 H
C2B 0.5699(6) 0.7771(4) 0.2089(3) 0.0247(9) Uani d . 1 C
H21B 0.5806(7) 0.708(3) 0.155(2) 0.030 Uiso calc R 1 H
C3B 0.4130(6) 0.8857(4) 0.1750(4) 0.0341(10) Uani d . 1 C
H31B 0.461(2) 0.936(2) 0.094(2) 0.051 Uiso calc R 1 H
H32B 0.393(3) 0.956(2) 0.231(2) 0.051 Uiso calc R 1 H
H33B 0.282(4) 0.8376(13) 0.177(2) 0.051 Uiso calc R 1 H
C4B 0.7794(6) 0.8438(4) 0.1959(4) 0.0309(10) Uani d . 1 C
H41B 0.880(3) 0.768(2) 0.2040(4) 0.037 Uiso calc R 1 H
H42B 0.8127(12) 0.8962(15) 0.117(2) 0.037 Uiso calc R 1 H
C5B 0.7962(6) 0.9417(4) 0.2828(4) 0.0376(11) Uani d . 1 C
H51B 0.935(4) 0.982(3) 0.2677(16) 0.056 Uiso calc R 1 H
H52B 0.769(4) 0.8887(15) 0.363(2) 0.056 Uiso calc R 1 H
H53B 0.695(4) 1.019(3) 0.2751(17) 0.056 Uiso calc R 1 H
C6B 0.3049(6) 0.6243(4) 0.3399(3) 0.0216(9) Uani d . 1 C
C7B 0.1450(5) 0.4066(4) 0.3120(3) 0.0210(8) Uani d . 1 C
H71B 0.031(4) 0.4360(12) 0.369(2) 0.025 Uiso calc R 1 H
C8B 0.0755(5) 0.4191(4) 0.1928(3) 0.0229(9) Uani d . 1 C
H81B 0.0384(17) 0.517(4) 0.1718(10) 0.027 Uiso calc R 1 H
C9B 0.2417(6) 0.3835(5) 0.0985(4) 0.0327(10) Uani d . 1 C
H91B 0.1978(19) 0.404(3) 0.025(2) 0.049 Uiso calc R 1 H
H92B 0.274(3) 0.286(3) 0.1127(14) 0.049 Uiso calc R 1 H
H93B 0.359(3) 0.437(3) 0.0984(16) 0.049 Uiso calc R 1 H
C10B -0.1134(6) 0.3316(4) 0.2020(3) 0.0253(9) Uani d . 1 C
H12B -0.0752(11) 0.228(3) 0.2155(6) 0.030 Uiso calc R 1 H
H13B -0.214(3) 0.3521(7) 0.273(2) 0.030 Uiso calc R 1 H
C11B -0.2151(6) 0.3585(5) 0.0962(4) 0.0393(11) Uani d . 1 C
H14B -0.336(4) 0.301(3) 0.1088(11) 0.059 Uiso calc R 1 H
H15B -0.123(3) 0.335(3) 0.029(2) 0.059 Uiso calc R 1 H
H16B -0.252(4) 0.457(3) 0.0825(15) 0.059 Uiso calc R 1 H
C12B 0.2064(5) 0.2561(4) 0.3558(3) 0.0215(8) Uani d . 1 C
N1C 0.6475(5) 0.1665(3) 0.4928(3) 0.0235(7) Uani d D 1 N
H1C 0.626(6) 0.231(3) 0.536(3) 0.035 Uiso d D 1 H
H2C 0.572(6) 0.186(4) 0.438(3) 0.035 Uiso d D 1 H
H3C 0.614(6) 0.086(3) 0.533(3) 0.035 Uiso d D 1 H
H4C 0.768(4) 0.185(5) 0.463(4) 0.035 Uiso d D 1 H
N1D 0.1408(5) 0.9069(3) 0.5061(3) 0.0235(7) Uani d D 1 N
H1D 0.134(6) 0.845(4) 0.462(3) 0.035 Uiso d D 1 H
H2D 0.044(5) 0.892(4) 0.565(3) 0.035 Uiso d D 1 H
H3D 0.142(6) 0.994(2) 0.470(3) 0.035 Uiso d D 1 H
H4D 0.244(4) 0.909(4) 0.539(3) 0.035 Uiso d D 1 H

loop_
_atom_site_aniso_label
_atom_site_aniso_U_11
_atom_site_aniso_U_22
_atom_site_aniso_U_33
_atom_site_aniso_U_12
_atom_site_aniso_U_13
_atom_site_aniso_U_23
O1A 0.0209(15) 0.0231(15) 0.0387(17) -0.0027(12) -0.0076(12) -0.0070(12)
O2A 0.0176(14) 0.0267(15) 0.0385(16) -0.0042(12) -0.0036(12) -0.0041(12)
O3A 0.0219(15) 0.0230(15) 0.0410(17) -0.0026(12) -0.0110(12) 0.0042(12)
N1A 0.0206(19) 0.026(2) 0.035(2) -0.0026(15) -0.0066(16) -0.0040(16)
N2A 0.0142(16) 0.0195(18) 0.038(2) -0.0001(13) -0.0065(14) -0.0075(14)
C1A 0.017(2) 0.022(2) 0.030(2) -0.0003(16) -0.0048(16) -0.0048(17)
C2A 0.031(2) 0.031(2) 0.033(2) 0.0003(18) -0.0120(18) -0.0033(19)
C3A 0.035(3) 0.036(3) 0.042(3) -0.006(2) -0.007(2) 0.011(2)
C4A 0.034(3) 0.056(3) 0.074(4) -0.003(3) -0.023(3) 0.025(3)
C5A 0.064(4) 0.053(3) 0.071(4) 0.003(3) -0.033(3) -0.007(3)
C6A 0.021(2) 0.019(2) 0.028(2) -0.0052(16) -0.0022(16) -0.0015(16)
C7A 0.021(2) 0.019(2) 0.030(2) 0.0027(16) -0.0099(17) -0.0060(16)
C8A 0.018(2) 0.023(2) 0.028(2) -0.0052(16) -0.0048(16) -0.0022(16)
C9A 0.025(2) 0.048(3) 0.029(2) -0.002(2) -0.0077(18) -0.004(2)
C10A 0.022(2) 0.027(2) 0.033(2) 0.0008(17) -0.0052(17) -0.0050(17)
C11A 0.027(2) 0.049(3) 0.043(3) 0.003(2) -0.002(2) -0.001(2)
C12A 0.018(2) 0.025(2) 0.024(2) -0.0012(17) -0.0019(16) -0.0072(17)
O1B 0.0155(14) 0.0199(15) 0.0422(17) -0.0007(11) -0.0041(12) -0.0072(12)
O2B 0.0184(15) 0.0249(15) 0.0342(15) 0.0006(11) -0.0047(12) -0.0053(12)
O3B 0.0169(14) 0.0190(14) 0.0391(16) -0.0024(11) -0.0051(11) 0.0013(12)
N1B 0.0180(18) 0.0204(19) 0.038(2) -0.0046(14) -0.0051(15) -0.0018(16)
N2B 0.0172(17) 0.0176(18) 0.040(2) -0.0018(14) -0.0060(15) -0.0071(14)
C1B 0.018(2) 0.019(2) 0.028(2) -0.0005(16) -0.0057(16) -0.0054(16)
C2B 0.025(2) 0.023(2) 0.027(2) -0.0033(16) -0.0021(16) -0.0065(17)
C3B 0.028(2) 0.029(2) 0.044(3) -0.0020(19) -0.0127(19) 0.0043(19)
C4B 0.022(2) 0.027(2) 0.042(3) -0.0061(17) -0.0005(18) -0.0029(19)
C5B 0.026(2) 0.029(2) 0.060(3) -0.0074(19) -0.005(2) -0.013(2)
C6B 0.020(2) 0.018(2) 0.026(2) -0.0052(16) -0.0053(16) 0.0002(16)
C7B 0.0159(19) 0.0161(19) 0.031(2) -0.0009(15) -0.0030(16) -0.0042(16)
C8B 0.022(2) 0.016(2) 0.031(2) -0.0004(16) -0.0062(17) -0.0005(16)
C9B 0.023(2) 0.041(3) 0.033(2) -0.0036(19) -0.0052(18) 0.0010(19)
C10B 0.022(2) 0.023(2) 0.033(2) -0.0011(17) -0.0090(17) -0.0047(17)
C11B 0.020(2) 0.063(3) 0.037(3) -0.007(2) -0.0124(19) -0.002(2)
C12B 0.019(2) 0.023(2) 0.025(2) -0.0037(17) -0.0087(16) -0.0064(17)
N1C 0.0182(18) 0.0195(19) 0.034(2) -0.0056(15) -0.0060(15) -0.0038(15)
N1D 0.0197(18) 0.0185(18) 0.034(2) -0.0026(15) -0.0065(15) -0.0071(15)

loop_
_atom_type_symbol
_atom_type_description
_atom_type_scat_dispersion_real
_atom_type_scat_dispersion_imag
_atom_type_scat_source
C C 0.0033 0.0016 'International Tables Vol C Tables 4.2.6.8 and 6.1.1.4'
H H 0.0000 0.0000 'International Tables Vol C Tables 4.2.6.8 and 6.1.1.4'
N N 0.0061 0.0033 'International Tables Vol C Tables 4.2.6.8 and 6.1.1.4'
O O 0.0106 0.0060 'International Tables Vol C Tables 4.2.6.8 and 6.1.1.4'

loop_
_geom_angle_atom_site_label_1
_geom_angle_atom_site_label_2
_geom_angle_atom_site_label_3
_geom_angle
C1A N1A H1A 114(3)
C1A N1A H2A 112(3)
H1A N1A H2A 108(4)
C6A N2A C7A 124.9(3)
C6A N2A H4A 116(3)
C7A N2A H4A 116(3)
N1A C1A C6A 108.5(3)
N1A C1A C2A 109.5(3)
C6A C1A C2A 111.3(3)
N1A C1A H11A 109.2
C6A C1A H11A 109.2
C2A C1A H11A 109.2
C3A C2A C1A 112.7(3)
C3A C2A C4A 110.7(4)
C1A C2A C4A 109.4(4)
C3A C2A H21A 108.0
C1A C2A H21A 108.0
C4A C2A H21A 108.0
C2A C3A H31A 109.5
C2A C3A H32A 109.5
H31A C3A H32A 109.5
C2A C3A H33A 109.5
H31A C3A H33A 109.5
H32A C3A H33A 109.5
C5A C4A C2A 114.5(5)
C5A C4A H41A 108.6
C2A C4A H41A 108.6
C5A C4A H42A 108.6
C2A C4A H42A 108.6
H41A C4A H42A 107.6
C4A C5A H51A 109.5
C4A C5A H52A 109.5
H51A C5A H52A 109.5
C4A C5A H53A 109.5
H51A C5A H53A 109.5
H52A C5A H53A 109.5
O1A C6A N2A 122.7(4)
O1A C6A C1A 121.3(4)
N2A C6A C1A 116.0(3)
N2A C7A C12A 108.1(3)
N2A C7A C8A 112.3(3)
C12A C7A C8A 112.5(3)
N2A C7A H71A 107.9
C12A C7A H71A 107.9
C8A C7A H71A 107.9
C10A C8A C9A 111.8(3)
C10A C8A C7A 111.7(3)
C9A C8A C7A 111.4(3)
C10A C8A H81A 107.2
C9A C8A H81A 107.2
C7A C8A H81A 107.2
C8A C9A H91A 109.5
C8A C9A H92A 109.5
H91A C9A H92A 109.5
C8A C9A H93A 109.5
H91A C9A H93A 109.5
H92A C9A H93A 109.5
C11A C10A C8A 114.4(3)
C11A C10A H12A 108.7
C8A C10A H12A 108.7
C11A C10A H13A 108.7
C8A C10A H13A 108.7
H12A C10A H13A 107.6
C10A C11A H14A 109.5
C10A C11A H15A 109.5
H14A C11A H15A 109.5
C10A C11A H16A 109.5
H14A C11A H16A 109.5
H15A C11A H16A 109.5
O3A C12A O2A 124.7(3)
O3A C12A C7A 117.7(3)
O2A C12A C7A 117.6(3)
C1B N1B H1B 106(3)
C1B N1B H2B 102(3)
H1B N1B H2B 106(4)
C6B N2B C7B 124.7(3)
C6B N2B H4B 111(4)
C7B N2B H4B 124(4)
N1B C1B C6B 108.6(3)
N1B C1B C2B 110.3(3)
C6B C1B C2B 110.5(3)
N1B C1B H11B 109.1
C6B C1B H11B 109.1
C2B C1B H11B 109.1
C3B C2B C1B 111.6(3)
C3B C2B C4B 111.4(3)
C1B C2B C4B 111.5(3)
C3B C2B H21B 107.4
C1B C2B H21B 107.4
C4B C2B H21B 107.4
C2B C3B H31B 109.5
C2B C3B H32B 109.5
H31B C3B H32B 109.5
C2B C3B H33B 109.5
H31B C3B H33B 109.5
H32B C3B H33B 109.5
C5B C4B C2B 114.4(4)
C5B C4B H41B 108.7
C2B C4B H41B 108.7
C5B C4B H42B 108.7
C2B C4B H42B 108.7
H41B C4B H42B 107.6
C4B C5B H51B 109.5
C4B C5B H52B 109.5
H51B C5B H52B 109.5
C4B C5B H53B 109.5
H51B C5B H53B 109.5
H52B C5B H53B 109.5
O1B C6B N2B 123.0(3)
O1B C6B C1B 121.5(3)
N2B C6B C1B 115.5(4)
N2B C7B C12B 108.0(3)
N2B C7B C8B 111.2(3)
C12B C7B C8B 112.4(3)
N2B C7B H71B 108.4
C12B C7B H71B 108.4
C8B C7B H71B 108.4
C9B C8B C10B 112.4(3)
C9B C8B C7B 112.4(3)
C10B C8B C7B 110.1(3)
C9B C8B H81B 107.2
C10B C8B H81B 107.2
C7B C8B H81B 107.2
C8B C9B H91B 109.5
C8B C9B H92B 109.5
H91B C9B H92B 109.5
C8B C9B H93B 109.5
H91B C9B H93B 109.5
H92B C9B H93B 109.5
C11B C10B C8B 113.9(3)
C11B C10B H12B 108.8
C8B C10B H12B 108.8
C11B C10B H13B 108.8
C8B C10B H13B 108.8
H12B C10B H13B 107.7
C10B C11B H14B 109.5
C10B C11B H15B 109.5
H14B C11B H15B 109.5
C10B C11B H16B 109.5
H14B C11B H16B 109.5
H15B C11B H16B 109.5
O3B C12B O2B 125.7(3)
O3B C12B C7B 116.8(3)
O2B C12B C7B 117.4(3)
H1C N1C H2C 107(4)
H1C N1C H3C 110(4)
H2C N1C H3C 110(4)
H1C N1C H4C 99(4)
H2C N1C H4C 108(4)
H3C N1C H4C 121(4)
H1D N1D H2D 108(4)
H1D N1D H3D 114(4)
H2D N1D H3D 113(4)
H1D N1D H4D 119(4)
H2D N1D H4D 102(4)
H3D N1D H4D 100(4)

loop_
_geom_bond_atom_site_label_1
_geom_bond_atom_site_label_2
_geom_bond_distance
O1A C6A 1.253(4)
O2A C12A 1.266(4)
O3A C12A 1.265(5)
N1A C1A 1.476(5)
N1A H1A 0.93(5)
N1A H2A 0.88(5)
N2A C6A 1.340(5)
N2A C7A 1.458(5)
N2A H4A 0.85(4)
C1A C6A 1.538(5)
C1A C2A 1.555(6)
C1A H11A 1.0816
C2A C3A 1.536(6)
C2A C4A 1.573(7)
C2A H21A 0.9309
C3A H31A 1.0048
C3A H32A 1.0048
C3A H33A 1.0048
C4A C5A 1.510(7)
C4A H41A 1.0329
C4A H42A 1.0329
C5A H51A 1.1830
C5A H52A 1.1830
C5A H53A 1.1830
C7A C12A 1.542(5)
C7A C8A 1.549(5)
C7A H71A 0.9309
C8A C10A 1.529(6)
C8A C9A 1.544(5)
C8A H81A 1.0584
C9A H91A 1.0007
C9A H92A 1.0007
C9A H93A 1.0007
C10A C11A 1.524(6)
C10A H12A 1.0007
C10A H13A 1.0007
C11A H14A 0.9813
C11A H15A 0.9813
C11A H16A 0.9813
O1B C6B 1.257(4)
O2B C12B 1.267(4)
O3B C12B 1.255(4)
N1B C1B 1.477(5)
N1B H1B 0.93(5)
N1B H2B 0.85(5)
N2B C6B 1.332(5)
N2B C7B 1.481(5)
N2B H4B 0.73(4)
C1B C6B 1.532(5)
C1B C2B 1.549(5)
C1B H11B 1.0291
C2B C3B 1.536(6)
C2B C4B 1.553(5)
C2B H21B 0.9904
C3B H31B 1.0139
C3B H32B 1.0139
C3B H33B 1.0139
C4B C5B 1.522(6)
C4B H41B 0.9935
C4B H42B 0.9935
C5B H51B 1.0076
C5B H52B 1.0076
C5B H53B 1.0076
C7B C12B 1.548(5)
C7B C8B 1.552(5)
C7B H71B 1.0061
C8B C9B 1.522(6)
C8B C10B 1.537(5)
C8B H81B 0.9810
C9B H91B 0.9638
C9B H92B 0.9638
C9B H93B 0.9638
C10B C11B 1.517(6)
C10B H12B 1.0300
C10B H13B 1.0300
C11B H14B 0.9834
C11B H15B 0.9834
C11B H16B 0.9834
N1C H1C 0.857(19)
N1C H2C 0.885(19)
N1C H3C 0.869(19)
N1C H4C 0.85(2)
N1D H1D 0.86(2)
N1D H2D 0.876(19)
N1D H3D 0.888(19)
N1D H4D 0.86(2)

loop_
_geom_hbond_atom_site_label_D
_geom_hbond_atom_site_label_H
_geom_hbond_atom_site_label_A
_geom_hbond_site_symmetry_A
_geom_hbond_distance_DH
_geom_hbond_distance_HA
_geom_hbond_distance_DA
_geom_hbond_angle_DHA
_geom_hbond_publ_flag
N1A H1A O1B 1_655 0.93(5) 2.40(5) 3.323(5) 174(4) y
N1A H2A O1A 1_655 0.89(5) 2.56(5) 3.410(5) 162(4) y
N2A H4A O2A 1_555 0.85(4) 2.26(4) 2.666(4) 109(3) y
N2A H4A N1A 1_555 0.85(4) 2.27(4) 2.698(5) 112(3) y
N1B H1B O1A 1_555 0.93(5) 2.43(5) 3.318(5) 158(4) y
N1B H2B O1B 1_655 0.85(5) 2.68(5) 3.451(4) 153(4) y
N2B H4B O2B 1_555 0.73(4) 2.44(5) 2.681(4) 102(4) y
N2B H4B N1B 1_555 0.73(4) 2.28(4) 2.700(5) 118(4) y
N1C H1C O1A 1_555 0.86(2) 2.01(2) 2.862(4) 173(4) y
N1C H2C O2B 1_555 0.88(2) 1.89(2) 2.768(4) 174(4) y
N1C H3C O3A 1_545 0.87(2) 1.93(2) 2.777(4) 166(4) y
N1C H4C O3B 1_655 0.85(2) 2.03(2) 2.863(4) 165(4) y
N1D H1D O1B 1_555 0.86(2) 2.02(2) 2.882(4) 172(4) y
N1D H2D O2A 1_455 0.88(2) 1.93(2) 2.779(4) 164(4) y
N1D H3D O3B 1_565 0.89(2) 1.90(2) 2.764(4) 164(4) y
N1D H4D O3A 1_555 0.86(2) 1.98(2) 2.829(4) 170(4) y

loop_
_geom_torsion_atom_site_label_1
_geom_torsion_atom_site_label_2
_geom_torsion_atom_site_label_3
_geom_torsion_atom_site_label_4
_geom_torsion
N1A C1A C2A C3A 167.1(4)
C6A C1A C2A C3A 47.1(5)
N1A C1A C2A C4A -69.4(4)
C6A C1A C2A C4A 170.6(4)
C3A C2A C4A C5A -65.8(6)
C1A C2A C4A C5A 169.5(4)
C7A N2A C6A O1A -4.7(6)
C7A N2A C6A C1A 175.3(3)
N1A C1A C6A O1A 148.0(3)
C2A C1A C6A O1A -91.5(4)
N1A C1A C6A N2A -32.0(4)
C2A C1A C6A N2A 88.5(4)
C6A N2A C7A C12A -137.1(4)
C6A N2A C7A C8A 98.2(4)
N2A C7A C8A C10A -174.3(3)
C12A C7A C8A C10A 63.5(4)
N2A C7A C8A C9A 59.9(4)
C12A C7A C8A C9A -62.3(4)
C9A C8A C10A C11A -61.3(5)
C7A C8A C10A C11A 173.1(3)
N2A C7A C12A O3A 151.4(3)
C8A C7A C12A O3A -84.0(4)
N2A C7A C12A O2A -28.9(5)
C8A C7A C12A O2A 95.7(4)
N1B C1B C2B C3B 178.9(3)
C6B C1B C2B C3B 58.9(4)
N1B C1B C2B C4B -55.8(4)
C6B C1B C2B C4B -175.9(4)
C3B C2B C4B C5B 69.1(5)
C1B C2B C4B C5B -56.3(5)
C7B N2B C6B O1B -3.0(6)
C7B N2B C6B C1B 177.8(3)
N1B C1B C6B O1B 145.5(4)
C2B C1B C6B O1B -93.4(4)
N1B C1B C6B N2B -35.2(4)
C2B C1B C6B N2B 85.9(4)
C6B N2B C7B C12B -138.9(4)
C6B N2B C7B C8B 97.4(4)
N2B C7B C8B C9B 58.1(4)
C12B C7B C8B C9B -63.0(4)
N2B C7B C8B C10B -175.7(3)
C12B C7B C8B C10B 63.1(4)
C9B C8B C10B C11B -64.9(5)
C7B C8B C10B C11B 169.0(3)
N2B C7B C12B O3B 151.3(3)
C8B C7B C12B O3B -85.7(4)
N2B C7B C12B O2B -29.2(5)
C8B C7B C12B O2B 93.7(4)

loop_
_cod_related_entry_id
_cod_related_entry_database
_cod_related_entry_code
1 ChemSpider 30654480
